data_1546973
loop_
_publ_author_name
'Fieser, Megan E.'
'Palumbo, Chad T.'
'La Pierre, Henry Storms'
'Halter, Dominik P.'
'Voora, Vamsee K.'
'Ziller, Joseph W.'
'Furche, Filipp'
'Meyer, Karsten'
'Evans, William J.'

_publ_section_title
;
 Comparisons of Lanthanide / Actinide +2 Ions in a Tris(aryloxide)arene
 Coordination Environment
;
_journal_name_full 'Chem. Sci.'
_journal_paper_doi 10.1039/C7SC02337E
_journal_year 2017
_chemical_formula_sum 'C75 H108 O6'
_chemical_formula_weight 1105.61
_space_group_crystal_system triclinic
_space_group_IT_number 2
_space_group_name_Hall '-P 1'
_space_group_name_H-M_alt 'P -1'
_symmetry_space_group_name_Hall '-P 1'
_symmetry_space_group_name_H-M 'P -1'
_atom_sites_solution_hydrogens mixed
_atom_sites_solution_primary dual
_atom_sites_solution_secondary difmap
_audit_creation_method SHELXL-2014/7
_audit_update_record
;
2017-03-19 deposited with the CCDC.
2017-09-07 downloaded from the CCDC.
;
_cell_angle_alpha 99.238(3)
_cell_angle_beta 109.444(2)
_cell_angle_gamma 106.032(3)
_cell_formula_units_Z 2
_cell_length_a 13.904(3)
_cell_length_b 15.774(3)
_cell_length_c 16.856(3)
_cell_measurement_reflns_used 5679
_cell_measurement_temperature 133(2)
_cell_measurement_theta_max 26.24
_cell_measurement_theta_min 2.19
_cell_volume 3217.8(11)
_computing_cell_refinement 'Bruker SAINT 8.34a, 2013'
_computing_data_collection 'Bruker APEX2 2014.11-0, 2014'
_computing_data_reduction 'Bruker SAINT 8.34a, 2013'
_computing_molecular_graphics 'Bruker SHELXTL'
_computing_publication_material 'Bruker SHELXTL'
_computing_structure_refinement 'SHELXL-2014/7 (Sheldrick, 2014)'
_computing_structure_solution 'Bruker SHELXTL 2014/4'
_diffrn_ambient_temperature 133(2)
_diffrn_measured_fraction_theta_full 0.998
_diffrn_measured_fraction_theta_max 0.998
_diffrn_measurement_device_type 'Bruker SMART APEX II CCD'
_diffrn_measurement_method '\f and \w scans'
_diffrn_radiation_type MoK\a
_diffrn_radiation_wavelength 0.71073
_diffrn_reflns_av_R_equivalents 0.0636
_diffrn_reflns_av_unetI/netI 0.0829
_diffrn_reflns_Laue_measured_fraction_full 0.998
_diffrn_reflns_Laue_measured_fraction_max 0.998
_diffrn_reflns_limit_h_max 16
_diffrn_reflns_limit_h_min -16
_diffrn_reflns_limit_k_max 18
_diffrn_reflns_limit_k_min -18
_diffrn_reflns_limit_l_max 20
_diffrn_reflns_limit_l_min -20
_diffrn_reflns_number 30722
_diffrn_reflns_point_group_measured_fraction_full 0.998
_diffrn_reflns_point_group_measured_fraction_max 0.998
_diffrn_reflns_theta_full 25.350
_diffrn_reflns_theta_max 25.350
_diffrn_reflns_theta_min 1.334
_diffrn_source 'fine-focus sealed tube'
_exptl_absorpt_coefficient_mu 0.070
_exptl_absorpt_correction_T_max 0.8620
_exptl_absorpt_correction_T_min 0.7226
_exptl_absorpt_correction_type multi-scan
_exptl_absorpt_process_details 'Bruker SADABS 2014/5'
_exptl_crystal_colour colorless
_exptl_crystal_density_diffrn 1.141
_exptl_crystal_density_meas ?
_exptl_crystal_density_method not_measured
_exptl_crystal_description irregular
_exptl_crystal_F_000 1212
_exptl_crystal_size_max 0.292
_exptl_crystal_size_mid 0.200
_exptl_crystal_size_min 0.172
_refine_diff_density_max 0.289
_refine_diff_density_min -0.268
_refine_diff_density_rms 0.051
_refine_ls_extinction_method none
_refine_ls_goodness_of_fit_ref 0.985
_refine_ls_hydrogen_treatment mixed
_refine_ls_matrix_type full
_refine_ls_number_parameters 754
_refine_ls_number_reflns 11758
_refine_ls_number_restraints 0
_refine_ls_restrained_S_all 0.985
_refine_ls_R_factor_all 0.1119
_refine_ls_R_factor_gt 0.0570
_refine_ls_shift/su_max 0.000
_refine_ls_shift/su_mean 0.000
_refine_ls_structure_factor_coef Fsqd
_refine_ls_weighting_details 'w=1/[\s^2^(Fo^2^)+(0.0758P)^2^] where P=(Fo^2^+2Fc^2^)/3'
_refine_ls_weighting_scheme calc
_refine_ls_wR_factor_gt 0.1267
_refine_ls_wR_factor_ref 0.1517
_reflns_Friedel_coverage 0.000
_reflns_number_gt 7122
_reflns_number_total 11758
_reflns_threshold_expression 'I > 2\s(I)'
_cod_data_source_file c7sc02337e2.cif
_cod_data_source_block ctp82
_cod_depositor_comments
;
The following automatic conversions were performed:

'_exptl_crystal_density_meas' value 'not_measured' was changed to '?'
- the value is perceived as not measured.

Automatic conversion script
Id: cif_fix_values 4973 2017-02-22 13:04:09Z antanas 
;
_cod_original_cell_volume 3217.6(11)
_cod_database_code 1546973
_shelx_shelxl_version_number 2014/7
_shelx_space_group_comment
; 
The symmetry employed for this shelxl refinement is uniquely defined 
by the following loop, which should always be used as a source of 
symmetry information in preference to the above space-group names. 
They are only intended as comments. 
;
_shelx_estimated_absorpt_t_min 0.980
_shelx_estimated_absorpt_t_max 0.988

loop_
_space_group_symop_operation_xyz
'x, y, z'
'-x, -y, -z'

loop_
_atom_site_label
_atom_site_type_symbol
_atom_site_fract_x
_atom_site_fract_y
_atom_site_fract_z
_atom_site_U_iso_or_equiv
_atom_site_adp_type
_atom_site_occupancy
_atom_site_site_symmetry_order
_atom_site_calc_flag
_atom_site_refinement_flags_posn
_atom_site_refinement_flags_adp
O1 O 0.59542(13) 0.33632(11) 0.67555(11) 0.0218(4) Uani 1 1 d . .
O2 O 0.29265(14) 0.72865(12) 0.92974(12) 0.0239(4) Uani 1 1 d . .
O3 O 0.99455(15) 0.74661(12) 1.31437(11) 0.0283(4) Uani 1 1 d . .
C1 C 0.62273(18) 0.51054(15) 0.91404(15) 0.0186(5) Uani 1 1 d . .
C2 C 0.53783(18) 0.54500(15) 0.90312(15) 0.0188(5) Uani 1 1 d . .
C3 C 0.54199(18) 0.60971(15) 0.97277(15) 0.0181(5) Uani 1 1 d . .
C4 C 0.63305(18) 0.64208(15) 1.05275(15) 0.0181(5) Uani 1 1 d . .
C5 C 0.71720(18) 0.60695(15) 1.06401(15) 0.0181(5) Uani 1 1 d . .
C6 C 0.71330(18) 0.54219(15) 0.99433(15) 0.0191(5) Uani 1 1 d . .
C7 C 0.44365(18) 0.51604(16) 0.81523(15) 0.0220(5) Uani 1 1 d . .
H7A H 0.4216 0.5686 0.8053 0.033 Uiso 1 1 calc R U
H7B H 0.3821 0.4666 0.8144 0.033 Uiso 1 1 calc R U
H7C H 0.4661 0.4941 0.7690 0.033 Uiso 1 1 calc R U
C8 C 0.6408(2) 0.71745(16) 1.12529(15) 0.0242(6) Uani 1 1 d . .
H8A H 0.7175 0.7502 1.1650 0.036 Uiso 1 1 calc R U
H8B H 0.5999 0.6904 1.1580 0.036 Uiso 1 1 calc R U
H8C H 0.6102 0.7606 1.0998 0.036 Uiso 1 1 calc R U
C9 C 0.8080(2) 0.50949(17) 1.00463(16) 0.0274(6) Uani 1 1 d . .
H9A H 0.8754 0.5574 1.0481 0.041 Uiso 1 1 calc R U
H9B H 0.8146 0.4961 0.9483 0.041 Uiso 1 1 calc R U
H9C H 0.7954 0.4537 1.0242 0.041 Uiso 1 1 calc R U
C10 C 0.61867(19) 0.44221(15) 0.83770(15) 0.0214(5) Uani 1 1 d . .
H10A H 0.5425 0.3993 0.8045 0.026 Uiso 1 1 calc R U
H10B H 0.6636 0.4058 0.8609 0.026 Uiso 1 1 calc R U
C11 C 0.65891(18) 0.48611(15) 0.77520(15) 0.0189(5) Uani 1 1 d . .
C12 C 0.64337(18) 0.43091(15) 0.69468(15) 0.0185(5) Uani 1 1 d . .
C13 C 0.66957(18) 0.46839(15) 0.63169(15) 0.0187(5) Uani 1 1 d . .
C14 C 0.71716(18) 0.56401(16) 0.65439(15) 0.0209(5) Uani 1 1 d . .
H14A H 0.7363 0.5914 0.6129 0.025 Uiso 1 1 calc R U
C15 C 0.73784(18) 0.62107(15) 0.73486(16) 0.0210(5) Uani 1 1 d . .
C16 C 0.70758(18) 0.58096(16) 0.79409(15) 0.0208(5) Uani 1 1 d . .
H16A H 0.7203 0.6190 0.8490 0.025 Uiso 1 1 calc R U
C17 C 0.7895(2) 0.72391(16) 0.75588(17) 0.0271(6) Uani 1 1 d . .
H17A H 0.8551 0.7465 0.8104 0.041 Uiso 1 1 calc R U
H17B H 0.7376 0.7527 0.7628 0.041 Uiso 1 1 calc R U
H17C H 0.8094 0.7394 0.7081 0.041 Uiso 1 1 calc R U
C18 C 0.64609(18) 0.40903(16) 0.54108(15) 0.0202(5) Uani 1 1 d . .
C19 C 0.70807(19) 0.34124(16) 0.54790(15) 0.0231(6) Uani 1 1 d . .
H19A H 0.7875 0.3759 0.5774 0.028 Uiso 1 1 calc R U
H19B H 0.6873 0.3014 0.5837 0.028 Uiso 1 1 calc R U
C20 C 0.6815(2) 0.28164(16) 0.45664(15) 0.0241(6) Uani 1 1 d . .
H20A H 0.7219 0.2379 0.4626 0.029 Uiso 1 1 calc R U
C21 C 0.5583(2) 0.22702(17) 0.41101(16) 0.0281(6) Uani 1 1 d . .
H21A H 0.5411 0.1874 0.3526 0.034 Uiso 1 1 calc R U
H21B H 0.5355 0.1872 0.4461 0.034 Uiso 1 1 calc R U
C22 C 0.4966(2) 0.29428(17) 0.40117(15) 0.0260(6) Uani 1 1 d . .
H22A H 0.4165 0.2587 0.3716 0.031 Uiso 1 1 calc R U
C23 C 0.5302(2) 0.35498(17) 0.34590(16) 0.0273(6) Uani 1 1 d . .
H23A H 0.4900 0.3981 0.3392 0.033 Uiso 1 1 calc R U
H23B H 0.5128 0.3166 0.2869 0.033 Uiso 1 1 calc R U
C24 C 0.6531(2) 0.40860(17) 0.39213(15) 0.0241(6) Uani 1 1 d . .
H24A H 0.6762 0.4492 0.3569 0.029 Uiso 1 1 calc R U
C25 C 0.6795(2) 0.46778(16) 0.48327(15) 0.0225(6) Uani 1 1 d . .
H25A H 0.6406 0.5119 0.4774 0.027 Uiso 1 1 calc R U
H25B H 0.7587 0.5034 0.5121 0.027 Uiso 1 1 calc R U
C26 C 0.7153(2) 0.34206(17) 0.40104(16) 0.0277(6) Uani 1 1 d . .
H26A H 0.7948 0.3769 0.4292 0.033 Uiso 1 1 calc R U
H26B H 0.6984 0.3032 0.3424 0.033 Uiso 1 1 calc R U
C27 C 0.52222(19) 0.35414(16) 0.49208(15) 0.0225(5) Uani 1 1 d . .
H27A H 0.4974 0.3146 0.5267 0.027 Uiso 1 1 calc R U
H27B H 0.4821 0.3973 0.4858 0.027 Uiso 1 1 calc R U
C28 C 0.44990(19) 0.64660(15) 0.96057(15) 0.0210(5) Uani 1 1 d . .
H28A H 0.4456 0.6644 1.0180 0.025 Uiso 1 1 calc R U
H28B H 0.3804 0.5967 0.9211 0.025 Uiso 1 1 calc R U
C29 C 0.46108(19) 0.72878(15) 0.92315(14) 0.0196(5) Uani 1 1 d . .
C30 C 0.37807(19) 0.76565(15) 0.90522(15) 0.0193(5) Uani 1 1 d . .
C31 C 0.38415(19) 0.84091(15) 0.86988(15) 0.0202(5) Uani 1 1 d . .
C32 C 0.47759(19) 0.87710(15) 0.85426(15) 0.0209(5) Uani 1 1 d . .
H32A H 0.4838 0.9280 0.8303 0.025 Uiso 1 1 calc R U
C33 C 0.56183(19) 0.84283(16) 0.87177(15) 0.0204(5) Uani 1 1 d . .
C34 C 0.55204(19) 0.76852(16) 0.90616(15) 0.0210(5) Uani 1 1 d . .
H34A H 0.6089 0.7440 0.9185 0.025 Uiso 1 1 calc R U
C35 C 0.6596(2) 0.88543(17) 0.85237(17) 0.0292(6) Uani 1 1 d . .
H35A H 0.7213 0.8705 0.8875 0.044 Uiso 1 1 calc R U
H35B H 0.6788 0.9523 0.8670 0.044 Uiso 1 1 calc R U
H35C H 0.6423 0.8613 0.7900 0.044 Uiso 1 1 calc R U
C36 C 0.29442(19) 0.88266(16) 0.84871(15) 0.0213(5) Uani 1 1 d . .
C37 C 0.2764(2) 0.91876(16) 0.93152(16) 0.0254(6) Uani 1 1 d . .
H37A H 0.2567 0.8678 0.9573 0.030 Uiso 1 1 calc R U
H37B H 0.3450 0.9666 0.9755 0.030 Uiso 1 1 calc R U
C38 C 0.1860(2) 0.95904(17) 0.90959(17) 0.0296(6) Uani 1 1 d . .
H38A H 0.1751 0.9807 0.9640 0.036 Uiso 1 1 calc R U
C39 C 0.2167(2) 1.03976(18) 0.8724(2) 0.0381(7) Uani 1 1 d . .
H39A H 0.2846 1.0884 0.9162 0.046 Uiso 1 1 calc R U
H39B H 0.1580 1.0659 0.8585 0.046 Uiso 1 1 calc R U
C40 C 0.2331(2) 1.00588(18) 0.78955(19) 0.0352(7) Uani 1 1 d . .
H40A H 0.2547 1.0588 0.7656 0.042 Uiso 1 1 calc R U
C41 C 0.1265(2) 0.93311(19) 0.72113(18) 0.0364(7) Uani 1 1 d . .
H41A H 0.0681 0.9595 0.7072 0.044 Uiso 1 1 calc R U
H41B H 0.1360 0.9122 0.6666 0.044 Uiso 1 1 calc R U
C42 C 0.0949(2) 0.85186(17) 0.75781(17) 0.0279(6) Uani 1 1 d . .
H42A H 0.0253 0.8038 0.7135 0.033 Uiso 1 1 calc R U
C43 C 0.18567(19) 0.81121(16) 0.77876(16) 0.0231(6) Uani 1 1 d . .
H43A H 0.1960 0.7902 0.7246 0.028 Uiso 1 1 calc R U
H43B H 0.1639 0.7572 0.8004 0.028 Uiso 1 1 calc R U
C44 C 0.0795(2) 0.88491(17) 0.84154(17) 0.0290(6) Uani 1 1 d . .
H44A H 0.0586 0.8326 0.8654 0.035 Uiso 1 1 calc R U
H44B H 0.0202 0.9104 0.8282 0.035 Uiso 1 1 calc R U
C45 C 0.3229(2) 0.96516(17) 0.81098(18) 0.0284(6) Uani 1 1 d . .
H45A H 0.3919 1.0131 0.8541 0.034 Uiso 1 1 calc R U
H45B H 0.3341 0.9447 0.7572 0.034 Uiso 1 1 calc R U
C46 C 0.81565(18) 0.64230(15) 1.15103(15) 0.0203(5) Uani 1 1 d . .
H46A H 0.8497 0.5949 1.1574 0.024 Uiso 1 1 calc R U
H46B H 0.7904 0.6513 1.1991 0.024 Uiso 1 1 calc R U
C47 C 0.90168(19) 0.73197(15) 1.16093(15) 0.0201(5) Uani 1 1 d . .
C48 C 0.98460(19) 0.78180(16) 1.24364(15) 0.0208(5) Uani 1 1 d . .
C49 C 1.06221(19) 0.86750(16) 1.25638(16) 0.0221(5) Uani 1 1 d . .
C50 C 1.0566(2) 0.89694(16) 1.18202(16) 0.0240(6) Uani 1 1 d . .
H50A H 1.1089 0.9539 1.1886 0.029 Uiso 1 1 calc R U
C51 C 0.97835(19) 0.84737(16) 1.09847(16) 0.0229(6) Uani 1 1 d . .
C52 C 0.9008(2) 0.76576(16) 1.09017(16) 0.0227(6) Uani 1 1 d . .
H52A H 0.8452 0.7319 1.0340 0.027 Uiso 1 1 calc R U
C53 C 0.9761(2) 0.88296(18) 1.02039(17) 0.0341(7) Uani 1 1 d . .
H53A H 0.9354 0.8319 0.9667 0.051 Uiso 1 1 calc R U
H53B H 1.0509 0.9115 1.0255 0.051 Uiso 1 1 calc R U
H53C H 0.9404 0.9287 1.0181 0.051 Uiso 1 1 calc R U
C54 C 1.14826(19) 0.92575(16) 1.34747(16) 0.0251(6) Uani 1 1 d . .
C55 C 1.2170(2) 1.01986(16) 1.34444(17) 0.0314(6) Uani 1 1 d . .
H55A H 1.2547 1.0102 1.3051 0.038 Uiso 1 1 calc R U
H55B H 1.1683 1.0531 1.3204 0.038 Uiso 1 1 calc R U
C56 C 1.3019(2) 1.07809(18) 1.43647(19) 0.0382(7) Uani 1 1 d . .
H56A H 1.3446 1.1386 1.4326 0.046 Uiso 1 1 calc R U
C57 C 1.3789(2) 1.02818(18) 1.47169(19) 0.0374(7) Uani 1 1 d . .
H57A H 1.4348 1.0657 1.5305 0.045 Uiso 1 1 calc R U
H57B H 1.4165 1.0184 1.4323 0.045 Uiso 1 1 calc R U
C58 C 1.3131(2) 0.93523(16) 1.47746(17) 0.0293(6) Uani 1 1 d . .
H58A H 1.3635 0.9023 1.5012 0.035 Uiso 1 1 calc R U
C59 C 1.2545(2) 0.95041(18) 1.53743(17) 0.0329(6) Uani 1 1 d . .
H59A H 1.3087 0.9863 1.5972 0.039 Uiso 1 1 calc R U
H59B H 1.2117 0.8904 1.5407 0.039 Uiso 1 1 calc R U
C60 C 1.1785(2) 1.00200(17) 1.50266(17) 0.0337(7) Uani 1 1 d . .
H60A H 1.1411 1.0124 1.5428 0.040 Uiso 1 1 calc R U
C61 C 1.0933(2) 0.94506(17) 1.41083(16) 0.0295(6) Uani 1 1 d . .
H61A H 1.0445 0.9787 1.3879 0.035 Uiso 1 1 calc R U
H61B H 1.0483 0.8861 1.4143 0.035 Uiso 1 1 calc R U
C62 C 1.2451(2) 1.09440(18) 1.49745(19) 0.0409(7) Uani 1 1 d . .
H62A H 1.1964 1.1283 1.4751 0.049 Uiso 1 1 calc R U
H62B H 1.2999 1.1319 1.5566 0.049 Uiso 1 1 calc R U
C63 C 1.2282(2) 0.87709(16) 1.38534(16) 0.0269(6) Uani 1 1 d . .
H63A H 1.1871 0.8164 1.3884 0.032 Uiso 1 1 calc R U
H63B H 1.2659 0.8670 1.3461 0.032 Uiso 1 1 calc R U
O4 O 0.69415(17) 0.25090(12) 0.79151(12) 0.0418(5) Uani 1 1 d . .
C64 C 0.8648(3) 0.3553(2) 0.8075(3) 0.0672(11) Uani 1 1 d . .
H64A H 0.9430 0.3820 0.8447 0.101 Uiso 1 1 calc R U
H64B H 0.8339 0.4041 0.8049 0.101 Uiso 1 1 calc R U
H64C H 0.8542 0.3244 0.7483 0.101 Uiso 1 1 calc R U
C65 C 0.8094(3) 0.2876(3) 0.8447(2) 0.0674(12) Uani 1 1 d . .
H65A H 0.8390 0.2373 0.8460 0.081 Uiso 1 1 calc R U
H65B H 0.8226 0.3179 0.9055 0.081 Uiso 1 1 calc R U
C66 C 0.6306(4) 0.1860(3) 0.8217(2) 0.0805(14) Uani 1 1 d . .
H66A H 0.6371 0.2156 0.8806 0.097 Uiso 1 1 calc R U
H66B H 0.6568 0.1339 0.8254 0.097 Uiso 1 1 calc R U
C67 C 0.5135(4) 0.1524(3) 0.7571(3) 0.0917(15) Uani 1 1 d . .
H67A H 0.4677 0.1092 0.7771 0.138 Uiso 1 1 calc R U
H67B H 0.5076 0.1215 0.6995 0.138 Uiso 1 1 calc R U
H67C H 0.4890 0.2047 0.7528 0.138 Uiso 1 1 calc R U
O5 O 0.08509(13) 0.59034(11) 0.81508(11) 0.0297(4) Uani 1 1 d . .
C68 C 0.1687(2) 0.5404(2) 0.7244(2) 0.0414(7) Uani 1 1 d . .
H68A H 0.1544 0.5044 0.6660 0.062 Uiso 1 1 calc R U
H68B H 0.1996 0.5106 0.7682 0.062 Uiso 1 1 calc R U
H68C H 0.2205 0.6024 0.7373 0.062 Uiso 1 1 calc R U
C69 C 0.0646(2) 0.5463(2) 0.72726(18) 0.0403(7) Uani 1 1 d . .
H69A H 0.0367 0.5819 0.6876 0.048 Uiso 1 1 calc R U
H69B H 0.0090 0.4839 0.7077 0.048 Uiso 1 1 calc R U
C70 C -0.0065(2) 0.60966(19) 0.82139(17) 0.0329(6) Uani 1 1 d . .
H70A H -0.0722 0.5531 0.7941 0.039 Uiso 1 1 calc R U
H70B H -0.0203 0.6559 0.7901 0.039 Uiso 1 1 calc R U
C71 C 0.0163(2) 0.64564(19) 0.91628(18) 0.0374(7) Uani 1 1 d . .
H71A H -0.0449 0.6622 0.9212 0.056 Uiso 1 1 calc R U
H71B H 0.0832 0.7000 0.9436 0.056 Uiso 1 1 calc R U
H71C H 0.0254 0.5981 0.9461 0.056 Uiso 1 1 calc R U
O6 O 0.84772(14) 0.67470(13) 1.38963(11) 0.0345(5) Uani 1 1 d . .
C72 C 1.0096(2) 0.6753(2) 1.4986(2) 0.0541(9) Uani 1 1 d . .
H72A H 1.0614 0.7036 1.5597 0.081 Uiso 1 1 calc R U
H72B H 1.0478 0.6867 1.4598 0.081 Uiso 1 1 calc R U
H72C H 0.9770 0.6089 1.4889 0.081 Uiso 1 1 calc R U
C73 C 0.9217(2) 0.7158(2) 1.47958(17) 0.0403(7) Uani 1 1 d . .
H73A H 0.8823 0.7040 1.5182 0.048 Uiso 1 1 calc R U
H73B H 0.9542 0.7831 1.4907 0.048 Uiso 1 1 calc R U
C74 C 0.7601(2) 0.70865(18) 1.36543(17) 0.0300(6) Uani 1 1 d . .
H74A H 0.7250 0.6921 1.3007 0.036 Uiso 1 1 calc R U
H74B H 0.7904 0.7765 1.3874 0.036 Uiso 1 1 calc R U
C75 C 0.6747(2) 0.67252(17) 1.39985(17) 0.0310(6) Uani 1 1 d . .
H75A H 0.6143 0.6943 1.3764 0.046 Uiso 1 1 calc R U
H75B H 0.7068 0.6945 1.4640 0.046 Uiso 1 1 calc R U
H75C H 0.6474 0.6052 1.3816 0.046 Uiso 1 1 calc R U
H1 H 0.622(2) 0.3099(19) 0.7174(19) 0.046(9) Uiso 1 1 d . .
H2 H 0.238(3) 0.688(3) 0.893(3) 0.107(17) Uiso 1 1 d . .
H3 H 0.937(3) 0.715(2) 1.321(2) 0.067(11) Uiso 1 1 d . .

loop_
_atom_site_aniso_label
_atom_site_aniso_U_11
_atom_site_aniso_U_22
_atom_site_aniso_U_33
_atom_site_aniso_U_23
_atom_site_aniso_U_13
_atom_site_aniso_U_12
O1 0.0221(9) 0.0173(9) 0.0211(9) 0.0043(8) 0.0056(8) 0.0042(7)
O2 0.0191(10) 0.0256(10) 0.0265(10) 0.0089(8) 0.0104(8) 0.0047(8)
O3 0.0213(10) 0.0296(10) 0.0233(10) 0.0108(8) 0.0031(8) -0.0017(8)
C1 0.0194(13) 0.0154(12) 0.0195(13) 0.0062(10) 0.0079(11) 0.0030(10)
C2 0.0187(13) 0.0175(12) 0.0191(13) 0.0073(10) 0.0080(11) 0.0029(10)
C3 0.0175(12) 0.0159(12) 0.0201(13) 0.0086(10) 0.0076(11) 0.0026(10)
C4 0.0200(13) 0.0149(12) 0.0195(13) 0.0063(10) 0.0100(11) 0.0029(10)
C5 0.0162(12) 0.0176(12) 0.0200(13) 0.0087(10) 0.0079(10) 0.0022(10)
C6 0.0183(13) 0.0183(12) 0.0222(13) 0.0093(11) 0.0094(11) 0.0047(10)
C7 0.0172(13) 0.0228(13) 0.0203(13) 0.0064(11) 0.0038(11) 0.0030(11)
C8 0.0236(14) 0.0206(13) 0.0225(14) 0.0034(11) 0.0059(11) 0.0046(11)
C9 0.0236(14) 0.0328(15) 0.0267(14) 0.0085(12) 0.0087(12) 0.0127(12)
C10 0.0184(13) 0.0197(13) 0.0216(13) 0.0035(11) 0.0059(11) 0.0041(11)
C11 0.0144(12) 0.0202(13) 0.0202(13) 0.0048(10) 0.0039(10) 0.0076(10)
C12 0.0119(12) 0.0175(12) 0.0220(13) 0.0048(10) 0.0033(10) 0.0037(10)
C13 0.0134(12) 0.0215(13) 0.0203(13) 0.0055(11) 0.0058(10) 0.0057(10)
C14 0.0181(13) 0.0248(13) 0.0218(13) 0.0091(11) 0.0087(11) 0.0079(11)
C15 0.0128(12) 0.0193(13) 0.0258(14) 0.0045(11) 0.0042(11) 0.0036(10)
C16 0.0167(13) 0.0220(13) 0.0185(13) 0.0005(11) 0.0046(11) 0.0050(11)
C17 0.0258(14) 0.0241(14) 0.0288(15) 0.0062(11) 0.0111(12) 0.0052(11)
C18 0.0160(12) 0.0226(13) 0.0218(13) 0.0069(11) 0.0068(11) 0.0070(11)
C19 0.0191(13) 0.0279(14) 0.0216(13) 0.0092(11) 0.0066(11) 0.0078(11)
C20 0.0238(14) 0.0238(13) 0.0269(14) 0.0067(11) 0.0098(12) 0.0125(11)
C21 0.0293(15) 0.0263(14) 0.0231(14) 0.0030(11) 0.0082(12) 0.0067(12)
C22 0.0193(13) 0.0312(14) 0.0195(13) 0.0038(11) 0.0029(11) 0.0049(11)
C23 0.0273(15) 0.0336(15) 0.0189(13) 0.0054(12) 0.0057(12) 0.0127(12)
C24 0.0259(14) 0.0291(14) 0.0223(14) 0.0111(11) 0.0129(12) 0.0107(12)
C25 0.0229(14) 0.0235(13) 0.0236(14) 0.0086(11) 0.0108(11) 0.0091(11)
C26 0.0316(15) 0.0311(15) 0.0243(14) 0.0081(12) 0.0150(12) 0.0119(13)
C27 0.0177(13) 0.0262(14) 0.0218(13) 0.0070(11) 0.0066(11) 0.0065(11)
C28 0.0190(13) 0.0206(13) 0.0212(13) 0.0054(11) 0.0074(11) 0.0047(11)
C29 0.0192(13) 0.0197(13) 0.0149(12) 0.0031(10) 0.0042(10) 0.0039(11)
C30 0.0168(12) 0.0204(13) 0.0172(13) 0.0027(10) 0.0061(10) 0.0039(10)
C31 0.0182(13) 0.0198(13) 0.0179(13) 0.0012(10) 0.0047(11) 0.0049(11)
C32 0.0225(14) 0.0153(12) 0.0214(13) 0.0043(10) 0.0072(11) 0.0040(11)
C33 0.0179(13) 0.0209(13) 0.0180(13) 0.0038(10) 0.0050(11) 0.0039(11)
C34 0.0160(13) 0.0223(13) 0.0224(13) 0.0042(11) 0.0046(11) 0.0081(11)
C35 0.0259(15) 0.0282(14) 0.0361(16) 0.0118(12) 0.0131(13) 0.0108(12)
C36 0.0185(13) 0.0206(13) 0.0259(14) 0.0084(11) 0.0097(11) 0.0066(11)
C37 0.0228(14) 0.0208(13) 0.0293(15) 0.0026(11) 0.0108(12) 0.0047(11)
C38 0.0288(15) 0.0238(14) 0.0357(16) 0.0032(12) 0.0163(13) 0.0072(12)
C39 0.0333(16) 0.0268(15) 0.061(2) 0.0136(14) 0.0223(15) 0.0156(13)
C40 0.0327(16) 0.0306(15) 0.0576(19) 0.0253(14) 0.0251(15) 0.0176(13)
C41 0.0320(16) 0.0479(18) 0.0414(17) 0.0244(15) 0.0158(14) 0.0236(14)
C42 0.0203(14) 0.0286(14) 0.0306(15) 0.0078(12) 0.0058(12) 0.0082(12)
C43 0.0204(13) 0.0233(13) 0.0225(13) 0.0056(11) 0.0066(11) 0.0061(11)
C44 0.0212(14) 0.0293(15) 0.0415(16) 0.0137(13) 0.0142(13) 0.0118(12)
C45 0.0281(15) 0.0253(14) 0.0373(16) 0.0145(12) 0.0161(13) 0.0104(12)
C46 0.0191(13) 0.0213(13) 0.0174(13) 0.0065(10) 0.0048(11) 0.0049(11)
C47 0.0171(13) 0.0190(12) 0.0238(14) 0.0055(11) 0.0079(11) 0.0062(10)
C48 0.0203(13) 0.0222(13) 0.0218(14) 0.0093(11) 0.0089(11) 0.0078(11)
C49 0.0152(12) 0.0227(13) 0.0278(14) 0.0071(11) 0.0083(11) 0.0062(11)
C50 0.0198(13) 0.0200(13) 0.0341(15) 0.0088(12) 0.0137(12) 0.0054(11)
C51 0.0228(14) 0.0228(13) 0.0270(14) 0.0090(11) 0.0127(12) 0.0094(11)
C52 0.0232(14) 0.0238(13) 0.0214(13) 0.0066(11) 0.0090(11) 0.0082(11)
C53 0.0418(17) 0.0285(15) 0.0344(16) 0.0126(13) 0.0202(14) 0.0075(13)
C54 0.0164(13) 0.0240(13) 0.0285(14) 0.0068(11) 0.0040(11) 0.0039(11)
C55 0.0239(14) 0.0217(14) 0.0374(16) 0.0077(12) 0.0025(13) 0.0036(12)
C56 0.0296(16) 0.0213(14) 0.0464(18) 0.0063(13) 0.0013(14) 0.0023(12)
C57 0.0216(15) 0.0288(15) 0.0442(18) 0.0074(13) 0.0007(13) -0.0002(12)
C58 0.0173(13) 0.0227(14) 0.0371(16) 0.0088(12) -0.0003(12) 0.0047(11)
C59 0.0263(15) 0.0279(15) 0.0289(15) 0.0017(12) -0.0003(12) 0.0040(12)
C60 0.0285(15) 0.0306(15) 0.0301(15) -0.0014(12) 0.0033(13) 0.0087(13)
C61 0.0232(14) 0.0268(14) 0.0314(15) 0.0041(12) 0.0047(12) 0.0084(12)
C62 0.0375(17) 0.0242(15) 0.0405(18) -0.0009(13) -0.0040(14) 0.0102(13)
C63 0.0200(13) 0.0219(13) 0.0317(15) 0.0041(12) 0.0078(12) 0.0020(11)
O4 0.0557(14) 0.0331(11) 0.0313(11) 0.0110(9) 0.0064(10) 0.0203(10)
C64 0.0275(18) 0.054(2) 0.086(3) -0.012(2) -0.0075(18) 0.0178(17)
C65 0.074(3) 0.067(2) 0.0338(19) -0.0125(18) -0.0223(18) 0.053(2)
C66 0.152(4) 0.048(2) 0.050(2) 0.031(2) 0.043(3) 0.035(3)
C67 0.105(4) 0.059(3) 0.101(4) 0.029(3) 0.057(3) -0.009(3)
O5 0.0216(10) 0.0321(10) 0.0279(10) 0.0044(8) 0.0061(8) 0.0052(8)
C68 0.0471(19) 0.0387(17) 0.0470(19) 0.0159(15) 0.0277(16) 0.0148(15)
C69 0.0350(17) 0.0425(17) 0.0331(17) 0.0030(14) 0.0102(14) 0.0072(14)
C70 0.0201(14) 0.0344(16) 0.0394(17) 0.0086(13) 0.0088(13) 0.0074(12)
C71 0.0329(16) 0.0439(17) 0.0387(17) 0.0137(14) 0.0158(14) 0.0153(14)
O6 0.0248(10) 0.0493(12) 0.0255(10) 0.0055(9) 0.0057(8) 0.0155(9)
C72 0.0342(18) 0.080(2) 0.0436(19) 0.0168(18) 0.0057(15) 0.0251(18)
C73 0.0287(16) 0.057(2) 0.0257(16) 0.0073(14) 0.0041(13) 0.0125(15)
C74 0.0272(15) 0.0364(16) 0.0262(15) 0.0070(12) 0.0091(12) 0.0139(13)
C75 0.0280(15) 0.0299(15) 0.0271(15) 0.0024(12) 0.0064(12) 0.0073(12)

loop_
_atom_type_symbol
_atom_type_description
_atom_type_scat_dispersion_real
_atom_type_scat_dispersion_imag
_atom_type_scat_source
C C 0.0033 0.0016 'International Tables Vol C Tables 4.2.6.8 and 6.1.1.4'
H H 0.0000 0.0000 'International Tables Vol C Tables 4.2.6.8 and 6.1.1.4'
O O 0.0106 0.0060 'International Tables Vol C Tables 4.2.6.8 and 6.1.1.4'

loop_
_geom_angle_atom_site_label_1
_geom_angle_atom_site_label_2
_geom_angle_atom_site_label_3
_geom_angle
C2 C1 C6 120.1(2)
C2 C1 C10 119.8(2)
C6 C1 C10 120.1(2)
C3 C2 C1 120.2(2)
C3 C2 C7 119.3(2)
C1 C2 C7 120.4(2)
C2 C3 C4 119.7(2)
C2 C3 C28 119.9(2)
C4 C3 C28 120.3(2)
C5 C4 C3 120.1(2)
C5 C4 C8 120.6(2)
C3 C4 C8 119.3(2)
C4 C5 C6 120.3(2)
C4 C5 C46 119.8(2)
C6 C5 C46 119.9(2)
C1 C6 C5 119.6(2)
C1 C6 C9 120.2(2)
C5 C6 C9 120.2(2)
C1 C10 C11 113.95(19)
C16 C11 C12 118.4(2)
C16 C11 C10 121.7(2)
C12 C11 C10 119.9(2)
O1 C12 C13 119.1(2)
O1 C12 C11 118.8(2)
C13 C12 C11 122.0(2)
C12 C13 C14 116.6(2)
C12 C13 C18 122.5(2)
C14 C13 C18 120.9(2)
C15 C14 C13 123.1(2)
C16 C15 C14 118.1(2)
C16 C15 C17 121.0(2)
C14 C15 C17 120.9(2)
C15 C16 C11 121.6(2)
C13 C18 C25 111.92(19)
C13 C18 C19 111.72(18)
C25 C18 C19 107.33(18)
C13 C18 C27 109.91(18)
C25 C18 C27 106.77(18)
C19 C18 C27 109.02(19)
C20 C19 C18 110.62(19)
C26 C20 C19 110.2(2)
C26 C20 C21 109.1(2)
C19 C20 C21 109.62(19)
C22 C21 C20 109.2(2)
C23 C22 C21 110.1(2)
C23 C22 C27 109.8(2)
C21 C22 C27 109.44(19)
C22 C23 C24 108.35(19)
C26 C24 C25 109.3(2)
C26 C24 C23 110.0(2)
C25 C24 C23 109.76(19)
C24 C25 C18 111.80(19)
C24 C26 C20 109.01(19)
C22 C27 C18 110.89(19)
C3 C28 C29 114.64(19)
C34 C29 C30 118.8(2)
C34 C29 C28 121.7(2)
C30 C29 C28 119.5(2)
O2 C30 C29 116.9(2)
O2 C30 C31 121.3(2)
C29 C30 C31 121.6(2)
C32 C31 C30 116.5(2)
C32 C31 C36 120.5(2)
C30 C31 C36 123.1(2)
C33 C32 C31 123.6(2)
C34 C33 C32 117.9(2)
C34 C33 C35 121.8(2)
C32 C33 C35 120.2(2)
C33 C34 C29 121.7(2)
C31 C36 C43 110.82(19)
C31 C36 C37 111.43(19)
C43 C36 C37 109.14(19)
C31 C36 C45 112.03(19)
C43 C36 C45 106.53(19)
C37 C36 C45 106.68(19)
C38 C37 C36 111.0(2)
C37 C38 C39 110.1(2)
C37 C38 C44 109.5(2)
C39 C38 C44 109.3(2)
C38 C39 C40 108.8(2)
C45 C40 C39 109.8(2)
C45 C40 C41 109.9(2)
C39 C40 C41 109.5(2)
C42 C41 C40 108.9(2)
C44 C42 C41 109.3(2)
C44 C42 C43 109.4(2)
C41 C42 C43 109.5(2)
C42 C43 C36 111.30(19)
C42 C44 C38 109.7(2)
C40 C45 C36 111.8(2)
C5 C46 C47 114.06(18)
C52 C47 C48 118.7(2)
C52 C47 C46 121.6(2)
C48 C47 C46 119.7(2)
O3 C48 C47 120.6(2)
O3 C48 C49 118.0(2)
C47 C48 C49 121.4(2)
C50 C49 C48 116.6(2)
C50 C49 C54 121.6(2)
C48 C49 C54 121.9(2)
C49 C50 C51 123.5(2)
C52 C51 C50 117.6(2)
C52 C51 C53 121.3(2)
C50 C51 C53 121.1(2)
C47 C52 C51 122.1(2)
C49 C54 C61 110.56(19)
C49 C54 C63 111.00(19)
C61 C54 C63 109.3(2)
C49 C54 C55 111.5(2)
C61 C54 C55 107.1(2)
C63 C54 C55 107.16(19)
C56 C55 C54 110.9(2)
C57 C56 C62 110.0(2)
C57 C56 C55 109.2(2)
C62 C56 C55 110.1(2)
C56 C57 C58 109.1(2)
C59 C58 C57 109.8(2)
C59 C58 C63 109.2(2)
C57 C58 C63 109.2(2)
C58 C59 C60 110.2(2)
C62 C60 C59 109.4(2)
C62 C60 C61 109.2(2)
C59 C60 C61 109.3(2)
C60 C61 C54 111.2(2)
C56 C62 C60 109.3(2)
C58 C63 C54 110.7(2)
C66 O4 C65 114.8(3)
O4 C65 C64 109.2(2)
O4 C66 C67 107.8(3)
C70 O5 C69 112.01(19)
O5 C69 C68 108.5(2)
O5 C70 C71 108.9(2)
C74 O6 C73 112.79(19)
O6 C73 C72 108.7(2)
O6 C74 C75 114.1(2)

loop_
_geom_bond_atom_site_label_1
_geom_bond_atom_site_label_2
_geom_bond_distance
O1 C12 1.388(3)
O2 C30 1.394(3)
O3 C48 1.376(3)
C1 C2 1.402(3)
C1 C6 1.403(3)
C1 C10 1.514(3)
C2 C3 1.400(3)
C2 C7 1.510(3)
C3 C4 1.402(3)
C3 C28 1.515(3)
C4 C5 1.398(3)
C4 C8 1.515(3)
C5 C6 1.403(3)
C5 C46 1.521(3)
C6 C9 1.510(3)
C10 C11 1.522(3)
C11 C16 1.394(3)
C11 C12 1.403(3)
C12 C13 1.396(3)
C13 C14 1.398(3)
C13 C18 1.535(3)
C14 C15 1.392(3)
C15 C16 1.382(3)
C15 C17 1.508(3)
C18 C25 1.542(3)
C18 C19 1.543(3)
C18 C27 1.548(3)
C19 C20 1.534(3)
C20 C26 1.530(3)
C20 C21 1.538(3)
C21 C22 1.533(3)
C22 C23 1.527(3)
C22 C27 1.534(3)
C23 C24 1.532(3)
C24 C26 1.528(3)
C24 C25 1.530(3)
C28 C29 1.523(3)
C29 C34 1.391(3)
C29 C30 1.399(3)
C30 C31 1.406(3)
C31 C32 1.396(3)
C31 C36 1.533(3)
C32 C33 1.386(3)
C33 C34 1.382(3)
C33 C35 1.506(3)
C36 C43 1.547(3)
C36 C37 1.547(3)
C36 C45 1.550(3)
C37 C38 1.526(3)
C38 C39 1.526(4)
C38 C44 1.536(4)
C39 C40 1.527(4)
C40 C45 1.522(3)
C40 C41 1.531(4)
C41 C42 1.530(3)
C42 C44 1.528(3)
C42 C43 1.533(3)
C46 C47 1.522(3)
C47 C52 1.380(3)
C47 C48 1.403(3)
C48 C49 1.409(3)
C49 C50 1.391(3)
C49 C54 1.533(3)
C50 C51 1.391(3)
C51 C52 1.384(3)
C51 C53 1.506(3)
C54 C61 1.544(3)
C54 C63 1.545(3)
C54 C55 1.547(3)
C55 C56 1.539(4)
C56 C57 1.520(4)
C56 C62 1.521(4)
C57 C58 1.536(3)
C58 C59 1.524(4)
C58 C63 1.540(3)
C59 C60 1.529(3)
C60 C62 1.529(4)
C60 C61 1.533(4)
O4 C66 1.433(4)
O4 C65 1.439(4)
C64 C65 1.486(5)
C66 C67 1.508(6)
O5 C70 1.422(3)
O5 C69 1.427(3)
C68 C69 1.491(4)
C70 C71 1.501(4)
O6 C74 1.427(3)
O6 C73 1.434(3)
C72 C73 1.496(4)
C74 C75 1.504(3)

loop_
_geom_hbond_atom_site_label_D
_geom_hbond_atom_site_label_H
_geom_hbond_atom_site_label_A
_geom_hbond_distance_DH
_geom_hbond_distance_HA
_geom_hbond_distance_DA
_geom_hbond_angle_DHA
O1 H1 O4 0.90(3) 1.87(3) 2.757(2) 168(3)
O2 H2 O5 0.81(4) 2.08(4) 2.877(3) 169(4)
O3 H3 O6 0.87(3) 2.01(3) 2.823(3) 155(3)
